data_4316106
loop_
_publ_author_name
'Rie Shibata'
'Hidetake Seino'
'Shunpei Fujii'
'Yasushi Mizobe'

_publ_section_title
;
 Core Conversion Reactions of the Cubane-Type Metal-Sulfido Clusters:
 Shape Shift, Contraction, and Expansion of the MM'Re2S4 Cubanes (M = Ir,
 Rh, Ru; M' = Pt, Pd)
;
_journal_name_full 'Inorganic Chemistry'
_journal_page_first 6889
_journal_page_last 6896
_journal_paper_doi 10.1021/ic100339f
_journal_volume 49
_journal_year 2010
_chemical_absolute_configuration 'CHOOSE rm ad rmad syn or unk'
_chemical_formula_moiety 'C51 H73 Ir P2 Re2 S7 Si4 '
_chemical_formula_sum 'C51 H73 Ir P2 Re2 S7 Si4'
_chemical_formula_weight 1649.48
_space_group_IT_number 19
_symmetry_cell_setting orthorhombic
_symmetry_Int_Tables_number 19
_symmetry_space_group_name_Hall 'P 2ac 2ab'
_symmetry_space_group_name_H-M 'P 21 21 21'
_audit_creation_date 2008-02-04
_audit_creation_method 'by CrystalStructure 3.8.0'
_cell_angle_alpha 90.0000
_cell_angle_beta 90.0000
_cell_angle_gamma 90.0000
_cell_formula_units_Z 4
_cell_length_a 9.9237(3)
_cell_length_b 11.3495(3)
_cell_length_c 56.9097(18)
_cell_measurement_reflns_used 5725
_cell_measurement_temperature 293.1
_cell_measurement_theta_max 22.4
_cell_measurement_theta_min 3.1
_cell_volume 6409.7(3)
_computing_cell_refinement CrystalClear
_computing_data_collection CrystalClear
_computing_data_reduction CrystalStructure
_computing_publication_material 'CrystalStructure 3.8.0'
_computing_structure_refinement CRYSTALS
_computing_structure_solution 'DIRDIF99 (PATTY)'
_diffrn_ambient_temperature 293.1
_diffrn_detector_area_resol_mean 7.31
_diffrn_measured_fraction_theta_full 0.856
_diffrn_measured_fraction_theta_max 0.843
_diffrn_measurement_device_type 'Rigaku Mercury'
_diffrn_measurement_method \w
_diffrn_radiation_type 'Mo K\a'
_diffrn_radiation_wavelength 0.71070
_diffrn_reflns_av_R_equivalents 0.023
_diffrn_reflns_limit_h_max 7
_diffrn_reflns_limit_h_min -13
_diffrn_reflns_limit_k_max 12
_diffrn_reflns_limit_k_min -14
_diffrn_reflns_limit_l_max 45
_diffrn_reflns_limit_l_min -73
_diffrn_reflns_number 30565
_diffrn_reflns_theta_full 27.50
_diffrn_reflns_theta_max 27.87
_exptl_absorpt_coefficient_mu 6.230
_exptl_absorpt_correction_T_max 0.536
_exptl_absorpt_correction_T_min 0.398
_exptl_absorpt_correction_type multi-scan
_exptl_absorpt_process_details 'Jacobson, R. (1998) Private communication'
_exptl_crystal_colour darkbrown
_exptl_crystal_density_diffrn 1.709
_exptl_crystal_density_method 'not measured'
_exptl_crystal_description prism
_exptl_crystal_F_000 3216.00
_exptl_crystal_size_max 0.30
_exptl_crystal_size_mid 0.15
_exptl_crystal_size_min 0.10
_refine_diff_density_max 1.23
_refine_diff_density_min -1.70
_refine_ls_abs_structure_details 'Flack, H. D. (1983), Acta Cryst. A39, 876-881.  4275 Friedel Pairs'
_refine_ls_abs_structure_Flack 0.006(6)
_refine_ls_extinction_coef 203(23)
_refine_ls_extinction_method 'Larson (1970) Crystallographic Computing eq. 22'
_refine_ls_goodness_of_fit_ref 1.040
_refine_ls_hydrogen_treatment refall
_refine_ls_number_parameters 676
_refine_ls_number_reflns 11311
_refine_ls_R_factor_gt 0.0346
_refine_ls_shift/su_max 0.0040
_refine_ls_structure_factor_coef Fsqd
_refine_ls_weighting_details 'w = 1/[0.0010Fo^2^ + 0.9000\s(Fo^2^) + 0.0900]/(4Fo^2^)'
_refine_ls_weighting_scheme calc
_refine_ls_wR_factor_ref 0.1015
_reflns_number_gt 10781
_reflns_number_total 11312
_reflns_threshold_expression F^2^>2.0\s(F^2^)
_cod_data_source_file ic100339f_si_001_3.cif
_cod_data_source_block '__[(Cp*Ir){Re(S2C2TMS2)}2S3(dppm)]'
_cod_original_formula_sum 'C51 H73 Ir P2 Re2 S7 Si4 '
_cod_database_code 4316106

loop_
_symmetry_equiv_pos_site_id
_symmetry_equiv_pos_as_xyz
1 +X,+Y,+Z
2 1/2+X,1/2-Y,-Z
3 -X,1/2+Y,1/2-Z
4 1/2-X,-Y,1/2+Z

loop_
_atom_site_label
_atom_site_type_symbol
_atom_site_fract_x
_atom_site_fract_y
_atom_site_fract_z
_atom_site_U_iso_or_equiv
_atom_site_adp_type
_atom_site_occupancy
_atom_site_symmetry_multiplicity
_atom_site_calc_flag
_atom_site_refinement_flags
_atom_site_disorder_assembly
_atom_site_disorder_group
Ir(1) Ir -0.00609(3) 0.09024(3) 0.148890(10) 0.03894(9) Uani 1.00 1 d . . .
Re(1) Re 0.20809(3) 0.25449(3) 0.144390(10) 0.03391(8) Uani 1.00 1 d . . .
Re(2) Re 0.24287(3) 0.12091(3) 0.103940(10) 0.03256(8) Uani 1.00 1 d . . .
S(1) S 0.0332(2) 0.20307(19) 0.11618(4) 0.0364(5) Uani 1.00 1 d . . .
S(2) S 0.2167(2) 0.04235(19) 0.14313(4) 0.0393(5) Uani 1.00 1 d . . .
S(3) S 0.4204(2) 0.2107(2) 0.12570(4) 0.0396(5) Uani 1.00 1 d . . .
S(4) S 0.0754(2) 0.3814(2) 0.16615(4) 0.0436(5) Uani 1.00 1 d . . .
S(5) S 0.3275(2) 0.2490(2) 0.17871(4) 0.0485(6) Uani 1.00 1 d . . .
S(6) S 0.1257(2) 0.06919(19) 0.07044(4) 0.0398(5) Uani 1.00 1 d . . .
S(7) S 0.3571(2) -0.05073(18) 0.09508(4) 0.0395(5) Uani 1.00 1 d . . .
P(1) P 0.2438(2) 0.43711(18) 0.12292(4) 0.0370(5) Uani 1.00 1 d . . .
P(2) P 0.3307(2) 0.27742(19) 0.08055(4) 0.0359(5) Uani 1.00 1 d . . .
Si(1) Si 0.0438(3) 0.5095(2) 0.21261(6) 0.0616(9) Uani 1.00 1 d . . .
Si(2) Si 0.375(2) 0.333(2) 0.2282(4) 0.109(6) Uani 0.60 1 d P . .
Si(3) Si 0.1261(3) -0.0791(2) 0.02645(5) 0.0489(7) Uani 1.00 1 d . . .
Si(4) Si 0.4404(2) -0.2128(2) 0.05631(6) 0.0493(7) Uani 1.00 1 d . . .
Si(5) Si 0.354(3) 0.326(2) 0.2270(3) 0.058(3) Uani 0.40 1 d P . .
C(1) C 0.1424(9) 0.3995(7) 0.19431(17) 0.043(2) Uani 1.00 1 d . . .
C(2) C 0.2531(12) 0.3404(8) 0.19983(17) 0.056(2) Uani 1.00 1 d . . .
C(3) C -0.0986(17) 0.5711(13) 0.1953(2) 0.107(5) Uani 1.00 1 d . . .
C(4) C 0.1554(17) 0.6330(12) 0.2213(2) 0.108(6) Uani 1.00 1 d . . .
C(5) C -0.0316(18) 0.4374(14) 0.2383(2) 0.113(6) Uani 1.00 1 d . . .
C(6) C 0.285(2) 0.371(2) 0.2569(5) 0.103(8) Uiso 0.60 1 d P . .
C(7) C 0.524(2) 0.434(2) 0.2206(5) 0.103(8) Uiso 0.60 1 d P . .
C(8) C 0.439(3) 0.183(2) 0.2324(5) 0.121(10) Uiso 0.60 1 d P . .
C(9) C 0.2088(8) -0.0452(7) 0.05573(16) 0.039(2) Uani 1.00 1 d . . .
C(10) C 0.3154(8) -0.1006(6) 0.06670(16) 0.039(2) Uani 1.00 1 d . . .
C(11) C 0.0003(12) 0.0320(11) 0.0196(2) 0.078(4) Uani 1.00 1 d . . .
C(12) C 0.0380(14) -0.2230(11) 0.0286(2) 0.090(4) Uani 1.00 1 d . . .
C(13) C 0.2545(13) -0.0767(10) 0.0019(2) 0.077(3) Uani 1.00 1 d . . .
C(14) C 0.5252(11) -0.2813(8) 0.0817(2) 0.073(3) Uani 1.00 1 d . . .
C(15) C 0.5753(13) -0.1375(12) 0.0394(3) 0.103(5) Uani 1.00 1 d . . .
C(16) C 0.3661(13) -0.3355(8) 0.0385(2) 0.072(3) Uani 1.00 1 d . . .
C(17) C -0.2102(9) 0.0254(9) 0.1487(2) 0.058(3) Uani 1.00 1 d . . .
C(18) C -0.2078(8) 0.1288(9) 0.16338(19) 0.051(2) Uani 1.00 1 d . . .
C(19) C -0.1172(10) 0.0970(9) 0.18272(18) 0.056(2) Uani 1.00 1 d . . .
C(20) C -0.0662(12) -0.0199(9) 0.1793(2) 0.060(3) Uani 1.00 1 d . . .
C(21) C -0.1233(11) -0.0650(9) 0.1576(2) 0.060(3) Uani 1.00 1 d . . .
C(22) C -0.2952(13) 0.0109(11) 0.1267(2) 0.083(4) Uani 1.00 1 d . . .
C(23) C -0.2863(10) 0.2357(10) 0.1606(2) 0.079(4) Uani 1.00 1 d . . .
C(24) C -0.0916(13) 0.1716(11) 0.2040(2) 0.077(4) Uani 1.00 1 d . . .
C(25) C 0.0314(15) -0.0825(11) 0.1942(2) 0.091(4) Uani 1.00 1 d . . .
C(26) C -0.1038(13) -0.1821(10) 0.1477(3) 0.088(4) Uani 1.00 1 d . . .
C(27) C 0.3379(9) 0.4246(7) 0.09523(17) 0.044(2) Uani 1.00 1 d . . .
C(28) C 0.1061(8) 0.5348(8) 0.11319(16) 0.040(2) Uani 1.00 1 d . . .
C(29) C -0.0319(10) 0.4966(8) 0.11398(17) 0.048(2) Uani 1.00 1 d . . .
C(30) C -0.1264(10) 0.5652(10) 0.1029(2) 0.064(3) Uani 1.00 1 d . . .
C(31) C -0.0965(11) 0.6703(11) 0.0929(2) 0.074(4) Uani 1.00 1 d . . .
C(32) C 0.0357(10) 0.7073(9) 0.0927(2) 0.066(3) Uani 1.00 1 d . . .
C(33) C 0.1399(10) 0.6413(8) 0.1030(2) 0.057(3) Uani 1.00 1 d . . .
C(34) C 0.3522(10) 0.5394(9) 0.13984(18) 0.050(2) Uani 1.00 1 d . . .
C(35) C 0.2995(13) 0.6368(10) 0.1509(2) 0.081(4) Uani 1.00 1 d . . .
C(36) C 0.3847(18) 0.7119(16) 0.1631(3) 0.125(7) Uani 1.00 1 d . . .
C(37) C 0.5215(16) 0.6871(14) 0.1652(2) 0.103(5) Uani 1.00 1 d . . .
C(38) C 0.5707(13) 0.5886(12) 0.1549(3) 0.100(5) Uani 1.00 1 d . . .
C(39) C 0.4854(12) 0.5135(8) 0.1423(2) 0.068(3) Uani 1.00 1 d . . .
C(40) C 0.2499(9) 0.3162(7) 0.05270(18) 0.047(2) Uani 1.00 1 d . . .
C(41) C 0.2980(12) 0.2728(11) 0.0318(2) 0.069(3) Uani 1.00 1 d . . .
C(42) C 0.2335(16) 0.2984(12) 0.0099(2) 0.085(4) Uani 1.00 1 d . . .
C(43) C 0.1240(18) 0.3708(13) 0.0101(2) 0.096(5) Uani 1.00 1 d . . .
C(44) C 0.0724(12) 0.4142(12) 0.0312(3) 0.089(4) Uani 1.00 1 d . . .
C(45) C 0.1354(10) 0.3857(9) 0.0520(2) 0.059(3) Uani 1.00 1 d . . .
C(46) C 0.5088(9) 0.2660(7) 0.07094(15) 0.040(2) Uani 1.00 1 d . . .
C(47) C 0.5836(9) 0.1635(9) 0.0740(2) 0.056(3) Uani 1.00 1 d . . .
C(48) C 0.7210(10) 0.1648(10) 0.0674(2) 0.072(3) Uani 1.00 1 d . . .
C(49) C 0.7808(10) 0.2612(10) 0.0582(2) 0.064(3) Uani 1.00 1 d . . .
C(50) C 0.7064(12) 0.3598(11) 0.0553(2) 0.072(3) Uani 1.00 1 d . . .
C(51) C 0.5709(12) 0.3625(9) 0.0609(2) 0.064(3) Uani 1.00 1 d . . .
C(52) C 0.524(5) 0.264(5) 0.2238(10) 0.148(18) Uiso 0.40 1 d P . .
C(53) C 0.279(6) 0.170(5) 0.2428(11) 0.17(2) Uiso 0.40 1 d P . .
C(54) C 0.336(3) 0.437(3) 0.2521(7) 0.090(10) Uiso 0.40 1 d P . .
H(1) H -0.0690 0.6400 0.1874 0.129 Uiso 1.00 1 c R . .
H(2) H -0.1707 0.5907 0.2056 0.129 Uiso 1.00 1 c R . .
H(3) H -0.1286 0.5147 0.1842 0.129 Uiso 1.00 1 c R . .
H(4) H 0.1960 0.6135 0.2359 0.130 Uiso 1.00 1 c R . .
H(5) H 0.1049 0.7036 0.2230 0.130 Uiso 1.00 1 c R . .
H(6) H 0.2235 0.6440 0.2098 0.130 Uiso 1.00 1 c R . .
H(7) H -0.1185 0.4079 0.2345 0.136 Uiso 1.00 1 c R . .
H(8) H -0.0389 0.4916 0.2510 0.136 Uiso 1.00 1 c R . .
H(9) H 0.0252 0.3738 0.2428 0.136 Uiso 1.00 1 c R . .
H(10) H -0.0842 0.0080 0.0259 0.094 Uiso 1.00 1 c R . .
H(11) H -0.0071 0.0408 0.0031 0.094 Uiso 1.00 1 c R . .
H(12) H 0.0259 0.1050 0.0265 0.094 Uiso 1.00 1 c R . .
H(13) H 0.0970 -0.2855 0.0244 0.108 Uiso 1.00 1 c R . .
H(14) H -0.0371 -0.2224 0.0182 0.108 Uiso 1.00 1 c R . .
H(15) H 0.0075 -0.2341 0.0442 0.108 Uiso 1.00 1 c R . .
H(16) H 0.2601 0.0005 -0.0045 0.093 Uiso 1.00 1 c R . .
H(17) H 0.2290 -0.1304 -0.0102 0.093 Uiso 1.00 1 c R . .
H(18) H 0.3397 -0.0990 0.0080 0.093 Uiso 1.00 1 c R . .
H(19) H 0.6039 -0.2377 0.0856 0.088 Uiso 1.00 1 c R . .
H(20) H 0.5495 -0.3602 0.0781 0.088 Uiso 1.00 1 c R . .
H(21) H 0.4652 -0.2811 0.0948 0.087 Uiso 1.00 1 c R . .
H(22) H 0.5502 -0.1355 0.0233 0.124 Uiso 1.00 1 c R . .
H(23) H 0.6569 -0.1804 0.0410 0.124 Uiso 1.00 1 c R . .
H(24) H 0.5879 -0.0593 0.0449 0.124 Uiso 1.00 1 c R . .
H(25) H 0.3390 -0.3982 0.0485 0.086 Uiso 1.00 1 c R . .
H(26) H 0.4318 -0.3633 0.0277 0.086 Uiso 1.00 1 c R . .
H(27) H 0.2902 -0.3067 0.0301 0.086 Uiso 1.00 1 c R . .
H(28) H -0.3441 0.0811 0.1236 0.099 Uiso 1.00 1 c R . .
H(29) H -0.3564 -0.0527 0.1288 0.099 Uiso 1.00 1 c R . .
H(30) H -0.2371 -0.0057 0.1139 0.099 Uiso 1.00 1 c R . .
H(31) H -0.2648 0.2896 0.1728 0.095 Uiso 1.00 1 c R . .
H(32) H -0.3796 0.2171 0.1613 0.095 Uiso 1.00 1 c R . .
H(33) H -0.2661 0.2704 0.1458 0.095 Uiso 1.00 1 c R . .
H(34) H -0.0323 0.1314 0.2144 0.092 Uiso 1.00 1 c R . .
H(35) H -0.1747 0.1862 0.2118 0.092 Uiso 1.00 1 c R . .
H(36) H -0.0522 0.2443 0.1994 0.092 Uiso 1.00 1 c R . .
H(37) H 0.0445 -0.1591 0.1879 0.109 Uiso 1.00 1 c R . .
H(38) H -0.0022 -0.0886 0.2098 0.109 Uiso 1.00 1 c R . .
H(39) H 0.1148 -0.0414 0.1943 0.109 Uiso 1.00 1 c R . .
H(40) H -0.1567 -0.1908 0.1339 0.106 Uiso 1.00 1 c R . .
H(41) H -0.1303 -0.2395 0.1590 0.106 Uiso 1.00 1 c R . .
H(42) H -0.0113 -0.1927 0.1439 0.106 Uiso 1.00 1 c R . .
H(43) H 0.3030 0.4815 0.0846 0.052 Uiso 1.00 1 c R . .
H(44) H 0.4298 0.4419 0.0985 0.052 Uiso 1.00 1 c R . .
H(45) H -0.0562 0.4262 0.1220 0.057 Uiso 1.00 1 c R . .
H(46) H -0.2167 0.5376 0.1021 0.077 Uiso 1.00 1 c R . .
H(47) H -0.1650 0.7181 0.0862 0.088 Uiso 1.00 1 c R . .
H(48) H 0.0584 0.7792 0.0851 0.079 Uiso 1.00 1 c R . .
H(49) H 0.2306 0.6679 0.1032 0.068 Uiso 1.00 1 c R . .
H(50) H 0.2059 0.6531 0.1494 0.098 Uiso 1.00 1 c R . .
H(51) H 0.3472 0.7763 0.1716 0.150 Uiso 1.00 1 c R . .
H(52) H 0.5811 0.7409 0.1727 0.124 Uiso 1.00 1 c R . .
H(53) H 0.6640 0.5708 0.1561 0.120 Uiso 1.00 1 c R . .
H(54) H 0.5207 0.4437 0.1354 0.081 Uiso 1.00 1 c R . .
H(55) H 0.3750 0.2231 0.0321 0.082 Uiso 1.00 1 c R . .
H(56) H 0.2672 0.2676 -0.0044 0.102 Uiso 1.00 1 c R . .
H(57) H 0.0806 0.3921 -0.0042 0.115 Uiso 1.00 1 c R . .
H(58) H -0.0062 0.4619 0.0314 0.106 Uiso 1.00 1 c R . .
H(59) H 0.1004 0.4154 0.0664 0.071 Uiso 1.00 1 c R . .
H(60) H 0.5425 0.0944 0.0801 0.068 Uiso 1.00 1 c R . .
H(61) H 0.7731 0.0960 0.0703 0.087 Uiso 1.00 1 c R . .
H(62) H 0.8725 0.2578 0.0534 0.077 Uiso 1.00 1 c R . .
H(63) H 0.7481 0.4288 0.0492 0.086 Uiso 1.00 1 c R . .
H(64) H 0.5187 0.4313 0.0583 0.077 Uiso 1.00 1 c R . .

loop_
_atom_site_aniso_label
_atom_site_aniso_U_11
_atom_site_aniso_U_22
_atom_site_aniso_U_33
_atom_site_aniso_U_12
_atom_site_aniso_U_13
_atom_site_aniso_U_23
Ir(1) 0.03558(16) 0.04622(19) 0.0350(2) 0.00048(14) 0.00356(15) 0.00079(14)
Re(1) 0.03357(15) 0.03927(17) 0.02890(18) 0.00344(13) -0.00041(13) -0.00173(13)
Re(2) 0.03230(15) 0.03523(16) 0.03015(18) 0.00262(13) 0.00097(14) -0.00115(12)
S(1) 0.0322(9) 0.0417(10) 0.0353(11) 0.0048(8) 0.0002(8) -0.0001(8)
S(2) 0.0398(10) 0.0435(10) 0.0346(11) 0.0062(8) 0.0019(9) 0.0031(8)
S(3) 0.0287(8) 0.0480(11) 0.0423(13) 0.0007(8) -0.0002(9) -0.0032(9)
S(4) 0.0456(11) 0.0489(12) 0.0363(12) 0.0102(10) 0.0047(10) -0.0031(9)
S(5) 0.0472(11) 0.0628(14) 0.0355(12) 0.0077(12) -0.0089(10) -0.0031(11)
S(6) 0.0398(10) 0.0408(10) 0.0387(12) 0.0058(9) -0.0039(9) -0.0055(8)
S(7) 0.0407(10) 0.0363(10) 0.0415(12) 0.0062(9) -0.0003(9) -0.0035(8)
P(1) 0.0351(9) 0.0383(10) 0.0375(12) 0.0051(9) 0.0017(10) -0.0035(8)
P(2) 0.0353(10) 0.0391(11) 0.0333(11) 0.0002(8) 0.0035(9) 0.0002(8)
Si(1) 0.087(2) 0.0549(16) 0.0430(17) 0.0133(16) 0.0060(16) -0.0093(12)
Si(2) 0.107(13) 0.149(13) 0.070(9) 0.013(8) -0.051(7) -0.028(7)
Si(3) 0.0608(16) 0.0498(14) 0.0363(14) -0.0019(13) -0.0064(13) -0.0077(11)
Si(4) 0.0495(14) 0.0396(12) 0.0588(18) 0.0029(11) 0.0098(13) -0.0090(11)
Si(5) 0.060(6) 0.088(9) 0.025(6) 0.021(6) -0.016(6) -0.010(5)
C(1) 0.052(4) 0.034(4) 0.043(5) 0.003(4) 0.002(4) -0.005(3)
C(2) 0.075(6) 0.049(5) 0.043(5) -0.002(5) -0.008(5) -0.009(4)
C(3) 0.152(14) 0.096(10) 0.074(9) 0.074(10) 0.001(9) -0.015(7)
C(4) 0.148(15) 0.087(9) 0.090(11) 0.015(10) 0.013(11) -0.032(8)
C(5) 0.162(17) 0.130(12) 0.047(8) 0.025(12) 0.045(10) 0.002(7)
C(9) 0.034(3) 0.043(4) 0.041(5) -0.006(3) -0.003(3) 0.004(3)
C(10) 0.038(4) 0.029(3) 0.050(5) 0.003(3) 0.006(3) -0.002(3)
C(11) 0.078(7) 0.096(8) 0.060(7) 0.034(7) -0.038(7) -0.023(6)
C(12) 0.105(10) 0.086(9) 0.079(9) -0.040(8) -0.030(8) 0.002(7)
C(13) 0.095(8) 0.090(8) 0.046(6) 0.031(7) -0.002(7) -0.003(5)
C(14) 0.062(6) 0.040(5) 0.117(11) 0.019(4) -0.006(7) -0.015(5)
C(15) 0.080(8) 0.081(9) 0.148(16) 0.008(7) 0.055(10) -0.002(9)
C(16) 0.089(8) 0.036(5) 0.091(9) 0.013(5) -0.011(7) -0.019(5)
C(17) 0.040(4) 0.072(6) 0.062(7) -0.012(4) 0.003(5) -0.003(5)
C(18) 0.027(3) 0.070(6) 0.058(6) -0.001(4) 0.020(4) -0.016(4)
C(19) 0.059(5) 0.072(6) 0.036(5) -0.022(5) 0.020(4) -0.005(4)
C(20) 0.063(6) 0.064(6) 0.055(6) -0.012(5) 0.015(5) 0.008(5)
C(21) 0.056(5) 0.061(6) 0.063(7) -0.024(5) 0.013(5) -0.007(5)
C(22) 0.071(7) 0.079(8) 0.098(10) 0.017(6) -0.017(7) -0.027(7)
C(23) 0.047(5) 0.075(7) 0.116(11) 0.005(6) 0.004(6) -0.018(7)
C(24) 0.091(9) 0.103(9) 0.038(6) -0.024(8) 0.003(6) -0.013(5)
C(25) 0.132(13) 0.085(8) 0.056(7) -0.006(9) 0.011(8) 0.034(6)
C(26) 0.072(8) 0.064(7) 0.127(13) -0.011(6) 0.011(8) 0.004(7)
C(27) 0.045(4) 0.040(4) 0.046(5) -0.000(3) 0.005(4) 0.005(3)
C(28) 0.035(4) 0.048(4) 0.038(5) 0.010(3) 0.002(3) 0.001(3)
C(29) 0.059(5) 0.041(4) 0.043(5) 0.007(4) -0.001(4) 0.000(3)
C(30) 0.037(4) 0.071(7) 0.083(8) 0.010(4) 0.002(5) -0.002(6)
C(31) 0.057(6) 0.089(9) 0.075(9) 0.035(6) -0.001(6) 0.009(6)
C(32) 0.061(6) 0.057(6) 0.079(8) 0.016(5) -0.008(5) 0.029(5)
C(33) 0.052(5) 0.057(5) 0.061(7) 0.016(4) 0.018(5) 0.012(5)
C(34) 0.044(4) 0.059(5) 0.047(6) -0.010(4) 0.001(4) -0.004(4)
C(35) 0.068(7) 0.075(7) 0.101(10) 0.002(6) 0.013(7) -0.044(7)
C(36) 0.115(13) 0.127(13) 0.133(15) -0.033(11) 0.002(11) -0.092(11)
C(37) 0.105(11) 0.107(11) 0.098(11) -0.060(9) -0.030(9) -0.032(8)
C(38) 0.053(6) 0.092(9) 0.156(16) 0.001(6) -0.042(8) -0.027(10)
C(39) 0.077(7) 0.043(5) 0.084(8) -0.005(5) -0.018(7) -0.013(5)
C(40) 0.038(4) 0.050(4) 0.052(6) -0.001(4) 0.006(4) 0.002(4)
C(41) 0.073(7) 0.088(8) 0.045(6) -0.017(6) -0.012(5) 0.008(5)
C(42) 0.098(10) 0.112(10) 0.045(7) -0.023(9) -0.006(7) 0.011(6)
C(43) 0.115(12) 0.111(11) 0.061(9) -0.036(10) -0.049(9) 0.037(8)
C(44) 0.051(6) 0.087(9) 0.128(14) -0.017(6) -0.043(8) 0.024(9)
C(45) 0.051(5) 0.064(6) 0.063(7) -0.010(5) -0.013(5) 0.008(5)
C(46) 0.042(4) 0.043(4) 0.034(4) -0.002(4) 0.009(3) 0.004(3)
C(47) 0.037(4) 0.056(5) 0.077(8) -0.006(4) 0.022(4) 0.004(5)
C(48) 0.044(5) 0.066(6) 0.107(10) 0.018(5) 0.032(6) 0.021(6)
C(49) 0.049(5) 0.074(6) 0.069(7) 0.004(5) 0.026(5) 0.010(5)
C(50) 0.065(6) 0.073(7) 0.076(8) -0.004(6) 0.013(6) 0.009(6)
C(51) 0.066(6) 0.042(5) 0.083(8) -0.001(5) 0.023(6) 0.006(5)

loop_
_atom_type_symbol
_atom_type_description
_atom_type_scat_dispersion_real
_atom_type_scat_dispersion_imag
_atom_type_scat_source
C C 0.003 0.002
;
International Tables for Crystallography
(1992, Vol. C, Tables 4.2.6.8 and 6.1.1.4)
;
H H 0.000 0.000
;
International Tables for Crystallography
(1992, Vol. C, Table 6.1.1.4)
;
Si Si 0.082 0.070
;
International Tables for Crystallography
(1992, Vol. C, Tables 4.2.6.8 and 6.1.1.4)
;
P P 0.102 0.094
;
International Tables for Crystallography
(1992, Vol. C, Tables 4.2.6.8 and 6.1.1.4)
;
S S 0.125 0.123
;
International Tables for Crystallography
(1992, Vol. C, Tables 4.2.6.8 and 6.1.1.4)
;
Re Re -1.018 7.231
;
International Tables for Crystallography
(1992, Vol. C, Tables 4.2.6.8 and 6.1.1.4)
;
Ir Ir -1.444 7.990
;
International Tables for Crystallography
(1992, Vol. C, Tables 4.2.6.8 and 6.1.1.4)
;

loop_
_geom_angle_atom_site_label_1
_geom_angle_atom_site_label_2
_geom_angle_atom_site_label_3
_geom_angle
_geom_angle_publ_flag
_geom_angle_site_symmetry_1
_geom_angle_site_symmetry_2
_geom_angle_site_symmetry_3
Re(1) Ir(1) S(1) 55.44(5) yes . . .
Re(1) Ir(1) S(2) 54.74(5) yes . . .
Re(1) Ir(1) C(17) 158.1(2) yes . . .
Re(1) Ir(1) C(18) 125.6(2) yes . . .
Re(1) Ir(1) C(19) 115.3(2) yes . . .
Re(1) Ir(1) C(20) 130.0(3) yes . . .
Re(1) Ir(1) C(21) 162.9(2) yes . . .
S(1) Ir(1) S(2) 81.55(7) yes . . .
S(1) Ir(1) C(17) 110.3(3) yes . . .
S(1) Ir(1) C(18) 110.3(2) yes . . .
S(1) Ir(1) C(19) 140.3(2) yes . . .
S(1) Ir(1) C(20) 174.0(3) yes . . .
S(1) Ir(1) C(21) 136.9(3) yes . . .
S(2) Ir(1) C(17) 145.3(2) yes . . .
S(2) Ir(1) C(18) 166.2(2) yes . . .
S(2) Ir(1) C(19) 127.5(2) yes . . .
S(2) Ir(1) C(20) 103.7(3) yes . . .
S(2) Ir(1) C(21) 110.9(2) yes . . .
C(17) Ir(1) C(18) 38.5(4) yes . . .
C(17) Ir(1) C(19) 63.2(4) yes . . .
C(17) Ir(1) C(20) 63.8(4) yes . . .
C(17) Ir(1) C(21) 38.7(4) yes . . .
C(18) Ir(1) C(19) 38.7(3) yes . . .
C(18) Ir(1) C(20) 64.9(4) yes . . .
C(18) Ir(1) C(21) 65.8(3) yes . . .
C(19) Ir(1) C(20) 37.7(4) yes . . .
C(19) Ir(1) C(21) 64.1(4) yes . . .
C(20) Ir(1) C(21) 38.7(4) yes . . .
Ir(1) Re(1) Re(2) 79.012(16) yes . . .
Ir(1) Re(1) S(1) 50.83(5) yes . . .
Ir(1) Re(1) S(2) 51.18(5) yes . . .
Ir(1) Re(1) S(3) 123.94(5) yes . . .
Ir(1) Re(1) S(4) 86.23(6) yes . . .
Ir(1) Re(1) S(5) 107.05(6) yes . . .
Ir(1) Re(1) P(1) 135.57(5) yes . . .
Re(2) Re(1) S(1) 53.95(5) yes . . .
Re(2) Re(1) S(2) 54.96(5) yes . . .
Re(2) Re(1) S(3) 54.09(5) yes . . .
Re(2) Re(1) S(4) 148.75(6) yes . . .
Re(2) Re(1) S(5) 128.96(6) yes . . .
Re(2) Re(1) P(1) 91.76(5) yes . . .
S(1) Re(1) S(2) 76.48(7) yes . . .
S(1) Re(1) S(3) 106.41(7) yes . . .
S(1) Re(1) S(4) 95.54(7) yes . . .
S(1) Re(1) S(5) 157.88(8) yes . . .
S(1) Re(1) P(1) 88.68(7) yes . . .
S(2) Re(1) S(3) 75.52(7) yes . . .
S(2) Re(1) S(4) 131.18(8) yes . . .
S(2) Re(1) S(5) 88.84(8) yes . . .
S(2) Re(1) P(1) 146.23(7) yes . . .
S(3) Re(1) S(4) 149.60(8) yes . . .
S(3) Re(1) S(5) 85.31(8) yes . . .
S(3) Re(1) P(1) 80.03(7) yes . . .
S(4) Re(1) S(5) 81.64(8) yes . . .
S(4) Re(1) P(1) 79.70(7) yes . . .
S(5) Re(1) P(1) 112.16(8) yes . . .
Re(1) Re(2) S(1) 55.67(5) yes . . .
Re(1) Re(2) S(2) 54.76(5) yes . . .
Re(1) Re(2) S(3) 55.09(5) yes . . .
Re(1) Re(2) S(6) 139.51(5) yes . . .
Re(1) Re(2) S(7) 134.60(6) yes . . .
Re(1) Re(2) P(2) 95.82(5) yes . . .
S(1) Re(2) S(2) 77.33(7) yes . . .
S(1) Re(2) S(3) 109.04(7) yes . . .
S(1) Re(2) S(6) 84.33(7) yes . . .
S(1) Re(2) S(7) 145.29(7) yes . . .
S(1) Re(2) P(2) 100.99(7) yes . . .
S(2) Re(2) S(3) 75.97(7) yes . . .
S(2) Re(2) S(6) 127.90(7) yes . . .
S(2) Re(2) S(7) 86.74(7) yes . . .
S(2) Re(2) P(2) 146.05(7) yes . . .
S(3) Re(2) S(6) 155.55(8) yes . . .
S(3) Re(2) S(7) 96.38(7) yes . . .
S(3) Re(2) P(2) 72.63(7) yes . . .
S(6) Re(2) S(7) 81.51(7) yes . . .
S(6) Re(2) P(2) 84.97(7) yes . . .
S(7) Re(2) P(2) 109.09(7) yes . . .
Ir(1) S(1) Re(1) 73.72(6) yes . . .
Ir(1) S(1) Re(2) 99.62(8) yes . . .
Re(1) S(1) Re(2) 70.38(5) yes . . .
Ir(1) S(2) Re(1) 74.08(6) yes . . .
Ir(1) S(2) Re(2) 98.50(8) yes . . .
Re(1) S(2) Re(2) 70.28(6) yes . . .
Re(1) S(3) Re(2) 70.83(5) yes . . .
Re(1) S(4) C(1) 110.4(3) yes . . .
Re(1) S(5) C(2) 110.6(3) yes . . .
Re(2) S(6) C(9) 110.3(3) yes . . .
Re(2) S(7) C(10) 110.9(2) yes . . .
Re(1) P(1) C(27) 116.1(2) yes . . .
Re(1) P(1) C(28) 123.7(2) yes . . .
Re(1) P(1) C(34) 111.0(3) yes . . .
C(27) P(1) C(28) 99.5(4) yes . . .
C(27) P(1) C(34) 101.5(4) yes . . .
C(28) P(1) C(34) 102.1(4) yes . . .
Re(2) P(2) C(27) 115.5(3) yes . . .
Re(2) P(2) C(40) 120.2(3) yes . . .
Re(2) P(2) C(46) 117.4(2) yes . . .
C(27) P(2) C(40) 100.9(4) yes . . .
C(27) P(2) C(46) 99.1(4) yes . . .
C(40) P(2) C(46) 100.3(4) yes . . .
C(1) Si(1) C(3) 110.4(5) yes . . .
C(1) Si(1) C(4) 109.7(6) yes . . .
C(1) Si(1) C(5) 110.7(5) yes . . .
C(3) Si(1) C(4) 108.2(6) yes . . .
C(3) Si(1) C(5) 106.2(7) yes . . .
C(4) Si(1) C(5) 111.5(7) yes . . .
C(2) Si(2) C(6) 113.3(16) yes . . .
C(2) Si(2) C(7) 104.9(14) yes . . .
C(2) Si(2) C(8) 110.5(16) yes . . .
C(6) Si(2) C(7) 114.8(18) yes . . .
C(6) Si(2) C(8) 105.0(18) yes . . .
C(7) Si(2) C(8) 108.4(19) yes . . .
C(9) Si(3) C(11) 110.1(4) yes . . .
C(9) Si(3) C(12) 109.0(5) yes . . .
C(9) Si(3) C(13) 110.8(4) yes . . .
C(11) Si(3) C(12) 107.5(6) yes . . .
C(11) Si(3) C(13) 107.2(5) yes . . .
C(12) Si(3) C(13) 112.2(5) yes . . .
C(10) Si(4) C(14) 109.9(4) yes . . .
C(10) Si(4) C(15) 109.2(5) yes . . .
C(10) Si(4) C(16) 114.5(4) yes . . .
C(14) Si(4) C(15) 105.8(6) yes . . .
C(14) Si(4) C(16) 106.9(4) yes . . .
C(15) Si(4) C(16) 110.1(6) yes . . .
C(2) Si(5) C(52) 117(2) yes . . .
C(2) Si(5) C(53) 104(2) yes . . .
C(2) Si(5) C(54) 121.0(19) yes . . .
C(52) Si(5) C(53) 93(2) yes . . .
C(52) Si(5) C(54) 114(2) yes . . .
C(53) Si(5) C(54) 101(2) yes . . .
S(4) C(1) Si(1) 112.6(5) yes . . .
S(4) C(1) C(2) 118.2(7) yes . . .
Si(1) C(1) C(2) 129.1(7) yes . . .
S(5) C(2) Si(2) 105.8(9) yes . . .
S(5) C(2) Si(5) 107.0(10) yes . . .
S(5) C(2) C(1) 119.1(7) yes . . .
Si(2) C(2) C(1) 135.0(10) yes . . .
Si(5) C(2) C(1) 133.8(11) yes . . .
S(6) C(9) Si(3) 111.5(4) yes . . .
S(6) C(9) C(10) 118.9(6) yes . . .
Si(3) C(9) C(10) 129.5(6) yes . . .
S(7) C(10) Si(4) 110.6(4) yes . . .
S(7) C(10) C(9) 116.6(6) yes . . .
Si(4) C(10) C(9) 132.4(7) yes . . .
Ir(1) C(17) C(18) 72.7(5) yes . . .
Ir(1) C(17) C(21) 71.1(5) yes . . .
Ir(1) C(17) C(22) 124.3(8) yes . . .
C(18) C(17) C(21) 111.6(9) yes . . .
C(18) C(17) C(22) 125.2(9) yes . . .
C(21) C(17) C(22) 123.2(10) yes . . .
Ir(1) C(18) C(17) 68.8(5) yes . . .
Ir(1) C(18) C(19) 71.1(5) yes . . .
Ir(1) C(18) C(23) 127.7(7) yes . . .
C(17) C(18) C(19) 104.2(8) yes . . .
C(17) C(18) C(23) 127.6(9) yes . . .
C(19) C(18) C(23) 128.0(10) yes . . .
Ir(1) C(19) C(18) 70.2(5) yes . . .
Ir(1) C(19) C(20) 71.0(6) yes . . .
Ir(1) C(19) C(24) 129.5(8) yes . . .
C(18) C(19) C(20) 110.0(9) yes . . .
C(18) C(19) C(24) 124.9(9) yes . . .
C(20) C(19) C(24) 124.9(10) yes . . .
Ir(1) C(20) C(19) 71.3(6) yes . . .
Ir(1) C(20) C(21) 68.9(6) yes . . .
Ir(1) C(20) C(25) 123.0(8) yes . . .
C(19) C(20) C(21) 107.7(9) yes . . .
C(19) C(20) C(25) 127.0(10) yes . . .
C(21) C(20) C(25) 125.3(10) yes . . .
Ir(1) C(21) C(17) 70.2(6) yes . . .
Ir(1) C(21) C(20) 72.5(6) yes . . .
Ir(1) C(21) C(26) 125.6(8) yes . . .
C(17) C(21) C(20) 106.4(9) yes . . .
C(17) C(21) C(26) 126.7(11) yes . . .
C(20) C(21) C(26) 126.8(10) yes . . .
P(1) C(27) P(2) 115.6(4) yes . . .
P(1) C(28) C(29) 121.0(6) yes . . .
P(1) C(28) C(33) 118.1(6) yes . . .
C(29) C(28) C(33) 120.6(8) yes . . .
C(28) C(29) C(30) 117.7(8) yes . . .
C(29) C(30) C(31) 122.9(9) yes . . .
C(30) C(31) C(32) 118.8(11) yes . . .
C(31) C(32) C(33) 122.2(10) yes . . .
C(28) C(33) C(32) 117.6(9) yes . . .
P(1) C(34) C(35) 121.3(8) yes . . .
P(1) C(34) C(39) 118.8(7) yes . . .
C(35) C(34) C(39) 119.8(10) yes . . .
C(34) C(35) C(36) 119.4(12) yes . . .
C(35) C(36) C(37) 120.9(15) yes . . .
C(36) C(37) C(38) 118.8(15) yes . . .
C(37) C(38) C(39) 120.5(12) yes . . .
C(34) C(39) C(38) 120.5(10) yes . . .
P(2) C(40) C(41) 120.8(7) yes . . .
P(2) C(40) C(45) 121.4(8) yes . . .
C(41) C(40) C(45) 117.8(10) yes . . .
C(40) C(41) C(42) 121.7(11) yes . . .
C(41) C(42) C(43) 118.3(12) yes . . .
C(42) C(43) C(44) 120.7(13) yes . . .
C(43) C(44) C(45) 119.4(12) yes . . .
C(40) C(45) C(44) 122.0(11) yes . . .
P(2) C(46) C(47) 122.1(6) yes . . .
P(2) C(46) C(51) 119.4(7) yes . . .
C(47) C(46) C(51) 118.5(8) yes . . .
C(46) C(47) C(48) 118.2(9) yes . . .
C(47) C(48) C(49) 122.3(10) yes . . .
C(48) C(49) C(50) 118.6(10) yes . . .
C(49) C(50) C(51) 121.4(11) yes . . .
C(46) C(51) C(50) 120.9(10) yes . . .
Si(1) C(3) H(1) 109.1 no . . .
Si(1) C(3) H(2) 109.6 no . . .
Si(1) C(3) H(3) 109.8 no . . .
H(1) C(3) H(2) 109.5 no . . .
H(1) C(3) H(3) 109.5 no . . .
H(2) C(3) H(3) 109.5 no . . .
Si(1) C(4) H(4) 108.2 no . . .
Si(1) C(4) H(5) 110.4 no . . .
Si(1) C(4) H(6) 109.9 no . . .
H(4) C(4) H(5) 109.5 no . . .
H(4) C(4) H(6) 109.5 no . . .
H(5) C(4) H(6) 109.5 no . . .
Si(1) C(5) H(7) 110.0 no . . .
Si(1) C(5) H(8) 110.3 no . . .
Si(1) C(5) H(9) 108.1 no . . .
H(7) C(5) H(8) 109.5 no . . .
H(7) C(5) H(9) 109.5 no . . .
H(8) C(5) H(9) 109.5 no . . .
Si(3) C(11) H(10) 109.1 no . . .
Si(3) C(11) H(11) 109.8 no . . .
Si(3) C(11) H(12) 109.5 no . . .
H(10) C(11) H(11) 109.5 no . . .
H(10) C(11) H(12) 109.5 no . . .
H(11) C(11) H(12) 109.5 no . . .
Si(3) C(12) H(13) 110.5 no . . .
Si(3) C(12) H(14) 108.8 no . . .
Si(3) C(12) H(15) 109.1 no . . .
H(13) C(12) H(14) 109.5 no . . .
H(13) C(12) H(15) 109.5 no . . .
H(14) C(12) H(15) 109.5 no . . .
Si(3) C(13) H(16) 109.5 no . . .
Si(3) C(13) H(17) 110.2 no . . .
Si(3) C(13) H(18) 108.8 no . . .
H(16) C(13) H(17) 109.5 no . . .
H(16) C(13) H(18) 109.5 no . . .
H(17) C(13) H(18) 109.5 no . . .
Si(4) C(14) H(19) 109.7 no . . .
Si(4) C(14) H(20) 109.9 no . . .
Si(4) C(14) H(21) 108.9 no . . .
H(19) C(14) H(20) 109.5 no . . .
H(19) C(14) H(21) 109.5 no . . .
H(20) C(14) H(21) 109.5 no . . .
Si(4) C(15) H(22) 108.8 no . . .
Si(4) C(15) H(23) 109.0 no . . .
Si(4) C(15) H(24) 110.6 no . . .
H(22) C(15) H(23) 109.5 no . . .
H(22) C(15) H(24) 109.5 no . . .
H(23) C(15) H(24) 109.5 no . . .
Si(4) C(16) H(25) 110.1 no . . .
Si(4) C(16) H(26) 109.1 no . . .
Si(4) C(16) H(27) 109.2 no . . .
H(25) C(16) H(26) 109.5 no . . .
H(25) C(16) H(27) 109.5 no . . .
H(26) C(16) H(27) 109.5 no . . .
C(17) C(22) H(28) 110.2 no . . .
C(17) C(22) H(29) 109.6 no . . .
C(17) C(22) H(30) 108.6 no . . .
H(28) C(22) H(29) 109.5 no . . .
H(28) C(22) H(30) 109.5 no . . .
H(29) C(22) H(30) 109.5 no . . .
C(18) C(23) H(31) 109.8 no . . .
C(18) C(23) H(32) 109.4 no . . .
C(18) C(23) H(33) 109.2 no . . .
H(31) C(23) H(32) 109.5 no . . .
H(31) C(23) H(33) 109.5 no . . .
H(32) C(23) H(33) 109.5 no . . .
C(19) C(24) H(34) 109.7 no . . .
C(19) C(24) H(35) 109.1 no . . .
C(19) C(24) H(36) 109.7 no . . .
H(34) C(24) H(35) 109.4 no . . .
H(34) C(24) H(36) 109.5 no . . .
H(35) C(24) H(36) 109.5 no . . .
C(20) C(25) H(37) 108.4 no . . .
C(20) C(25) H(38) 110.1 no . . .
C(20) C(25) H(39) 110.0 no . . .
H(37) C(25) H(38) 109.5 no . . .
H(37) C(25) H(39) 109.5 no . . .
H(38) C(25) H(39) 109.5 no . . .
C(21) C(26) H(40) 109.9 no . . .
C(21) C(26) H(41) 109.2 no . . .
C(21) C(26) H(42) 109.3 no . . .
H(40) C(26) H(41) 109.5 no . . .
H(40) C(26) H(42) 109.5 no . . .
H(41) C(26) H(42) 109.5 no . . .
P(1) C(27) H(43) 108.0 no . . .
P(1) C(27) H(44) 107.8 no . . .
P(2) C(27) H(43) 108.0 no . . .
P(2) C(27) H(44) 107.9 no . . .
H(43) C(27) H(44) 109.5 no . . .
C(28) C(29) H(45) 120.7 no . . .
C(30) C(29) H(45) 121.6 no . . .
C(29) C(30) H(46) 118.6 no . . .
C(31) C(30) H(46) 118.5 no . . .
C(30) C(31) H(47) 121.0 no . . .
C(32) C(31) H(47) 120.1 no . . .
C(31) C(32) H(48) 119.5 no . . .
C(33) C(32) H(48) 118.3 no . . .
C(28) C(33) H(49) 120.3 no . . .
C(32) C(33) H(49) 122.1 no . . .
C(34) C(35) H(50) 119.2 no . . .
C(36) C(35) H(50) 121.3 no . . .
C(35) C(36) H(51) 119.2 no . . .
C(37) C(36) H(51) 119.6 no . . .
C(36) C(37) H(52) 121.1 no . . .
C(38) C(37) H(52) 119.9 no . . .
C(37) C(38) H(53) 119.8 no . . .
C(39) C(38) H(53) 119.7 no . . .
C(34) C(39) H(54) 119.8 no . . .
C(38) C(39) H(54) 119.7 no . . .
C(40) C(41) H(55) 118.6 no . . .
C(42) C(41) H(55) 119.7 no . . .
C(41) C(42) H(56) 121.2 no . . .
C(43) C(42) H(56) 120.5 no . . .
C(42) C(43) H(57) 120.7 no . . .
C(44) C(43) H(57) 118.6 no . . .
C(43) C(44) H(58) 120.6 no . . .
C(45) C(44) H(58) 119.9 no . . .
C(40) C(45) H(59) 118.6 no . . .
C(44) C(45) H(59) 119.5 no . . .
C(46) C(47) H(60) 120.5 no . . .
C(48) C(47) H(60) 121.3 no . . .
C(47) C(48) H(61) 118.1 no . . .
C(49) C(48) H(61) 119.6 no . . .
C(48) C(49) H(62) 119.8 no . . .
C(50) C(49) H(62) 121.6 no . . .
C(49) C(50) H(63) 119.3 no . . .
C(51) C(50) H(63) 119.3 no . . .
C(46) C(51) H(64) 118.4 no . . .
C(50) C(51) H(64) 120.8 no . . .

loop_
_geom_bond_atom_site_label_1
_geom_bond_atom_site_label_2
_geom_bond_distance
_geom_bond_publ_flag
_geom_bond_site_symmetry_1
_geom_bond_site_symmetry_2
Ir(1) Re(1) 2.8387(4) yes . .
Ir(1) S(1) 2.293(2) yes . .
Ir(1) S(2) 2.300(2) yes . .
Ir(1) C(17) 2.155(9) yes . .
Ir(1) C(18) 2.208(8) yes . .
Ir(1) C(19) 2.220(10) yes . .
Ir(1) C(20) 2.217(11) yes . .
Ir(1) C(21) 2.168(11) yes . .
Re(1) Re(2) 2.7779(7) yes . .
Re(1) S(1) 2.435(2) yes . .
Re(1) S(2) 2.410(2) yes . .
Re(1) S(3) 2.412(2) yes . .
Re(1) S(4) 2.311(2) yes . .
Re(1) S(5) 2.285(2) yes . .
Re(1) P(1) 2.432(2) yes . .
Re(2) S(1) 2.384(2) yes . .
Re(2) S(2) 2.416(2) yes . .
Re(2) S(3) 2.382(2) yes . .
Re(2) S(6) 2.309(2) yes . .
Re(2) S(7) 2.310(2) yes . .
Re(2) P(2) 2.385(2) yes . .
S(4) C(1) 1.747(9) yes . .
S(5) C(2) 1.751(10) yes . .
S(6) C(9) 1.750(8) yes . .
S(7) C(10) 1.761(9) yes . .
P(1) C(27) 1.837(9) yes . .
P(1) C(28) 1.845(9) yes . .
P(1) C(34) 1.853(10) yes . .
P(2) C(27) 1.869(9) yes . .
P(2) C(40) 1.830(10) yes . .
P(2) C(46) 1.855(9) yes . .
Si(1) C(1) 1.897(9) yes . .
Si(1) C(3) 1.858(16) yes . .
Si(1) C(4) 1.854(15) yes . .
Si(1) C(5) 1.836(14) yes . .
Si(2) C(2) 2.02(2) yes . .
Si(2) C(6) 1.91(3) yes . .
Si(2) C(7) 1.92(3) yes . .
Si(2) C(8) 1.84(4) yes . .
Si(3) C(9) 1.897(9) yes . .
Si(3) C(11) 1.816(13) yes . .
Si(3) C(12) 1.857(13) yes . .
Si(3) C(13) 1.892(12) yes . .
Si(4) C(10) 1.873(8) yes . .
Si(4) C(14) 1.846(12) yes . .
Si(4) C(15) 1.859(15) yes . .
Si(4) C(16) 1.874(11) yes . .
Si(5) C(2) 1.85(2) yes . .
Si(5) C(52) 1.83(6) yes . .
Si(5) C(53) 2.12(6) yes . .
Si(5) C(54) 1.91(4) yes . .
C(1) C(2) 1.325(14) yes . .
C(9) C(10) 1.380(11) yes . .
C(17) C(18) 1.440(15) yes . .
C(17) C(21) 1.433(15) yes . .
C(17) C(22) 1.519(17) yes . .
C(18) C(19) 1.466(14) yes . .
C(18) C(23) 1.451(15) yes . .
C(19) C(20) 1.434(15) yes . .
C(19) C(24) 1.500(16) yes . .
C(20) C(21) 1.452(16) yes . .
C(20) C(25) 1.470(18) yes . .
C(21) C(26) 1.456(16) yes . .
C(28) C(29) 1.437(13) yes . .
C(28) C(33) 1.381(13) yes . .
C(29) C(30) 1.373(14) yes . .
C(30) C(31) 1.352(17) yes . .
C(31) C(32) 1.378(15) yes . .
C(32) C(33) 1.406(15) yes . .
C(34) C(35) 1.375(16) yes . .
C(34) C(39) 1.361(16) yes . .
C(35) C(36) 1.39(2) yes . .
C(36) C(37) 1.39(2) yes . .
C(37) C(38) 1.35(2) yes . .
C(38) C(39) 1.401(19) yes . .
C(40) C(41) 1.372(15) yes . .
C(40) C(45) 1.384(14) yes . .
C(41) C(42) 1.430(17) yes . .
C(42) C(43) 1.36(2) yes . .
C(43) C(44) 1.40(2) yes . .
C(44) C(45) 1.38(2) yes . .
C(46) C(47) 1.391(13) yes . .
C(46) C(51) 1.380(14) yes . .
C(47) C(48) 1.414(14) yes . .
C(48) C(49) 1.352(16) yes . .
C(49) C(50) 1.350(16) yes . .
C(50) C(51) 1.383(17) yes . .
C(3) H(1) 0.950 no . .
C(3) H(2) 0.950 no . .
C(3) H(3) 0.950 no . .
C(4) H(4) 0.950 no . .
C(4) H(5) 0.950 no . .
C(4) H(6) 0.950 no . .
C(5) H(7) 0.950 no . .
C(5) H(8) 0.950 no . .
C(5) H(9) 0.950 no . .
C(11) H(10) 0.950 no . .
C(11) H(11) 0.950 no . .
C(11) H(12) 0.950 no . .
C(12) H(13) 0.950 no . .
C(12) H(14) 0.950 no . .
C(12) H(15) 0.950 no . .
C(13) H(16) 0.950 no . .
C(13) H(17) 0.950 no . .
C(13) H(18) 0.950 no . .
C(14) H(19) 0.950 no . .
C(14) H(20) 0.950 no . .
C(14) H(21) 0.950 no . .
C(15) H(22) 0.950 no . .
C(15) H(23) 0.950 no . .
C(15) H(24) 0.950 no . .
C(16) H(25) 0.950 no . .
C(16) H(26) 0.950 no . .
C(16) H(27) 0.950 no . .
C(22) H(28) 0.950 no . .
C(22) H(29) 0.950 no . .
C(22) H(30) 0.950 no . .
C(23) H(31) 0.950 no . .
C(23) H(32) 0.950 no . .
C(23) H(33) 0.950 no . .
C(24) H(34) 0.950 no . .
C(24) H(35) 0.950 no . .
C(24) H(36) 0.950 no . .
C(25) H(37) 0.950 no . .
C(25) H(38) 0.950 no . .
C(25) H(39) 0.950 no . .
C(26) H(40) 0.950 no . .
C(26) H(41) 0.950 no . .
C(26) H(42) 0.950 no . .
C(27) H(43) 0.950 no . .
C(27) H(44) 0.950 no . .
C(29) H(45) 0.950 no . .
C(30) H(46) 0.950 no . .
C(31) H(47) 0.950 no . .
C(32) H(48) 0.950 no . .
C(33) H(49) 0.950 no . .
C(35) H(50) 0.950 no . .
C(36) H(51) 0.950 no . .
C(37) H(52) 0.950 no . .
C(38) H(53) 0.950 no . .
C(39) H(54) 0.950 no . .
C(41) H(55) 0.950 no . .
C(42) H(56) 0.950 no . .
C(43) H(57) 0.950 no . .
C(44) H(58) 0.950 no . .
C(45) H(59) 0.950 no . .
C(47) H(60) 0.950 no . .
C(48) H(61) 0.950 no . .
C(49) H(62) 0.950 no . .
C(50) H(63) 0.950 no . .
C(51) H(64) 0.950 no . .

loop_
_geom_contact_atom_site_label_1
_geom_contact_atom_site_label_2
_geom_contact_distance
_geom_contact_publ_flag
_geom_contact_site_symmetry_1
_geom_contact_site_symmetry_2
Ir(1) Re(2) 3.5734(6) ? . .
